data_7208309
loop_
_publ_author_name
'Yang, Zaiwen'
'Huang, Xiaojuan'
'Zhao, Qilong'
'Li, Shaoguang'
'Wu, Biao'

_publ_section_title
;
 Hydrogen-bonded 1D nanotubes and 2D layers of group 12 metal complexes
 with a pyridylurea ligand
;
_journal_issue 17
_journal_name_full CrystEngComm
_journal_page_first 5446
_journal_paper_doi 10.1039/c2ce25453k
_journal_volume 14
_journal_year 2012
_chemical_formula_sum 'C32 H27.6 Br2 N6 O2.8 Zn'
_chemical_formula_weight 766.19
_chemical_name_systematic
;
?
;
_space_group_IT_number 33
_symmetry_cell_setting orthorhombic
_symmetry_space_group_name_Hall 'P 2c -2n'
_symmetry_space_group_name_H-M 'P n a 21'
_atom_sites_solution_hydrogens geom
_atom_sites_solution_primary direct
_atom_sites_solution_secondary difmap
_audit_creation_method SHELXL-97
_cell_angle_alpha 90.00
_cell_angle_beta 90.00
_cell_angle_gamma 90.00
_cell_formula_units_Z 4
_cell_length_a 24.058(9)
_cell_length_b 15.927(7)
_cell_length_c 8.730(4)
_cell_measurement_temperature 293(2)
_cell_volume 3345(2)
_computing_cell_refinement 'Bruker SMART'
_computing_data_collection 'Bruker SMART APEX II'
_computing_data_reduction 'Bruker SAINT'
_computing_structure_refinement 'SHELXL-97 (Sheldrick, 1997)'
_computing_structure_solution 'SHELXS-97 (Sheldrick, 1990)'
_diffrn_ambient_temperature 293(2)
_diffrn_measured_fraction_theta_full 0.988
_diffrn_measured_fraction_theta_max 0.988
_diffrn_measurement_device_type 'Bruker APEX II area detector'
_diffrn_measurement_method '\w scans'
_diffrn_radiation_monochromator graphite
_diffrn_radiation_source 'fine-focus sealed tube'
_diffrn_radiation_type MoK\a
_diffrn_radiation_wavelength 0.71073
_diffrn_reflns_av_R_equivalents 0.0961
_diffrn_reflns_av_sigmaI/netI 0.1287
_diffrn_reflns_limit_h_max 28
_diffrn_reflns_limit_h_min -23
_diffrn_reflns_limit_k_max 17
_diffrn_reflns_limit_k_min -18
_diffrn_reflns_limit_l_max 10
_diffrn_reflns_limit_l_min -10
_diffrn_reflns_number 17075
_diffrn_reflns_theta_full 25.28
_diffrn_reflns_theta_max 25.28
_diffrn_reflns_theta_min 2.12
_exptl_absorpt_coefficient_mu 3.163
_exptl_absorpt_correction_T_max 0.7427
_exptl_absorpt_correction_T_min 0.3643
_exptl_absorpt_correction_type multi-scan
_exptl_absorpt_process_details SADABS
_exptl_crystal_colour colourless
_exptl_crystal_density_diffrn 1.521
_exptl_crystal_density_method 'not measured'
_exptl_crystal_description needle
_exptl_crystal_F_000 1536
_exptl_crystal_size_max 0.40
_exptl_crystal_size_mid 0.10
_exptl_crystal_size_min 0.10
_refine_diff_density_max 0.837
_refine_diff_density_min -0.384
_refine_diff_density_rms 0.095
_refine_ls_abs_structure_details 'Flack H D (1983), Acta Cryst. A39, 876-881'
_refine_ls_abs_structure_Flack 0.039(18)
_refine_ls_extinction_method none
_refine_ls_goodness_of_fit_ref 1.081
_refine_ls_hydrogen_treatment constr
_refine_ls_matrix_type full
_refine_ls_number_parameters 397
_refine_ls_number_reflns 5977
_refine_ls_number_restraints 1
_refine_ls_restrained_S_all 1.081
_refine_ls_R_factor_all 0.1371
_refine_ls_R_factor_gt 0.0616
_refine_ls_shift/su_max 0.000
_refine_ls_shift/su_mean 0.000
_refine_ls_structure_factor_coef Fsqd
_refine_ls_weighting_details 'calc w=1/[\s^2^(Fo^2^)+(0.0519P)^2^+0.0000P] where P=(Fo^2^+2Fc^2^)/3'
_refine_ls_weighting_scheme calc
_refine_ls_wR_factor_gt 0.1360
_refine_ls_wR_factor_ref 0.1607
_reflns_number_gt 3192
_reflns_number_total 5977
_reflns_threshold_expression >2sigma(I)
_cod_data_source_file c2ce25453k.txt
_cod_data_source_block ZnBr2H2O
_cod_depositor_comments
;
The following automatic conversions were performed:

'_exptl_absorpt_correction_type' value 'Multi-scan' changed to
'multi-scan' according to
/home/saulius/struct/CIF-dictionaries/cif_core.dic dictionary named
'cif_core.dic' version 2.4.1 from 2010-06-29.

Automatic conversion script
Id: cif_fix_values 1891 2012-01-12 08:04:46Z andrius 
;
_cod_original_sg_symbol_H-M Pna2(1)
_cod_original_formula_sum 'C32 H27.60 Br2 N6 O2.80 Zn'
_cod_database_code 7208309

loop_
_symmetry_equiv_pos_as_xyz
'x, y, z'
'-x, -y, z+1/2'
'x+1/2, -y+1/2, z'
'-x+1/2, y+1/2, z+1/2'

loop_
_atom_site_label
_atom_site_type_symbol
_atom_site_fract_x
_atom_site_fract_y
_atom_site_fract_z
_atom_site_U_iso_or_equiv
_atom_site_adp_type
_atom_site_occupancy
_atom_site_symmetry_multiplicity
_atom_site_calc_flag
_atom_site_refinement_flags
Zn Zn -0.16087(4) -0.15116(6) 0.63623(15) 0.0504(3) Uani 1 1 d .
Br1 Br -0.10961(6) -0.10967(9) 0.84899(18) 0.0913(5) Uani 1 1 d .
Br2 Br -0.24889(4) -0.21266(7) 0.64964(17) 0.0720(4) Uani 1 1 d .
N1 N -0.1712(3) -0.0502(5) 0.4922(9) 0.045(2) Uani 1 1 d .
N2 N -0.1183(3) 0.1603(5) 0.4455(9) 0.051(2) Uani 1 1 d .
H2A H -0.1098 0.1702 0.5395 0.061 Uiso 1 1 calc R
N3 N -0.0776(4) 0.2841(6) 0.3968(10) 0.060(3) Uani 1 1 d .
H3B H -0.0737 0.2882 0.4945 0.072 Uiso 1 1 calc R
N4 N -0.1112(4) -0.2280(5) 0.5094(10) 0.052(2) Uani 1 1 d .
N5 N 0.0355(4) -0.2665(5) 0.4524(10) 0.051(2) Uani 1 1 d .
H5B H 0.0474 -0.2522 0.5416 0.061 Uiso 1 1 calc R
N6 N 0.1254(4) -0.2655(6) 0.3866(9) 0.059(2) Uani 1 1 d .
H6A H 0.1323 -0.2577 0.4822 0.071 Uiso 1 1 calc R
C1 C -0.1443(4) 0.0197(7) 0.5097(10) 0.041(2) Uani 1 1 d .
H1A H -0.1200 0.0239 0.5921 0.049 Uiso 1 1 calc R
C2 C -0.1494(4) 0.0873(6) 0.4156(11) 0.040(2) Uani 1 1 d .
C3 C -0.1864(4) 0.0816(7) 0.2961(11) 0.052(3) Uani 1 1 d .
H3A H -0.1922 0.1262 0.2293 0.062 Uiso 1 1 calc R
C4 C -0.2140(4) 0.0081(8) 0.2802(13) 0.064(3) Uani 1 1 d .
H4A H -0.2394 0.0023 0.2006 0.077 Uiso 1 1 calc R
C5 C -0.2057(4) -0.0568(7) 0.3757(13) 0.057(3) Uani 1 1 d .
H5A H -0.2247 -0.1069 0.3595 0.069 Uiso 1 1 calc R
C6 C -0.1004(4) 0.2169(6) 0.3385(14) 0.046(2) Uani 1 1 d .
C7 C -0.0591(5) 0.3512(7) 0.3003(11) 0.051(3) Uani 1 1 d .
C8 C -0.0963(5) 0.3952(7) 0.2177(13) 0.060(3) Uani 1 1 d .
H8A H -0.1338 0.3824 0.2287 0.071 Uiso 1 1 calc R
C9 C -0.0820(6) 0.4568(7) 0.1202(16) 0.080(4) Uani 1 1 d .
H9A H -0.1090 0.4853 0.0645 0.096 Uiso 1 1 calc R
C10 C -0.0263(8) 0.4771(8) 0.1042(16) 0.094(5) Uani 1 1 d .
H10A H -0.0155 0.5181 0.0346 0.113 Uiso 1 1 calc R
C11 C 0.0694(8) 0.4531(10) 0.179(2) 0.115(6) Uani 1 1 d .
H11A H 0.0818 0.4947 0.1125 0.139 Uiso 1 1 calc R
C12 C 0.1066(7) 0.4055(15) 0.269(3) 0.122(8) Uani 1 1 d .
H12A H 0.1444 0.4181 0.2659 0.146 Uiso 1 1 calc R
C13 C 0.0889(8) 0.3431(10) 0.358(2) 0.109(6) Uani 1 1 d .
H13A H 0.1150 0.3110 0.4108 0.131 Uiso 1 1 calc R
C14 C 0.0368(5) 0.3257(8) 0.3737(15) 0.062(3) Uani 1 1 d .
H14A H 0.0261 0.2825 0.4392 0.075 Uiso 1 1 calc R
C15 C -0.0035(5) 0.3704(6) 0.2943(12) 0.050(3) Uani 1 1 d .
C16 C 0.0144(6) 0.4348(7) 0.1949(14) 0.067(3) Uani 1 1 d .
C17 C -0.0563(4) -0.2260(6) 0.5169(13) 0.047(3) Uani 1 1 d .
H17A H -0.0403 -0.1896 0.5875 0.057 Uiso 1 1 calc R
C18 C -0.0216(4) -0.2732(7) 0.4289(11) 0.046(3) Uani 1 1 d .
C19 C -0.0452(5) -0.3273(8) 0.3265(15) 0.069(3) Uani 1 1 d .
H19A H -0.0235 -0.3614 0.2641 0.083 Uiso 1 1 calc R
C20 C -0.1014(5) -0.3295(9) 0.3193(16) 0.090(4) Uani 1 1 d .
H20A H -0.1180 -0.3656 0.2492 0.108 Uiso 1 1 calc R
C21 C -0.1348(5) -0.2812(8) 0.4103(14) 0.076(4) Uani 1 1 d .
H21A H -0.1733 -0.2853 0.4033 0.091 Uiso 1 1 calc R
C22 C 0.0722(5) -0.2812(7) 0.3420(15) 0.063(3) Uani 1 1 d .
C23 C 0.1700(4) -0.2616(7) 0.2796(12) 0.052(3) Uani 1 1 d .
C24 C 0.1814(5) -0.3280(7) 0.1877(13) 0.062(3) Uani 1 1 d .
H24A H 0.1610 -0.3774 0.1966 0.074 Uiso 1 1 calc R
C25 C 0.2245(6) -0.3216(9) 0.0778(14) 0.078(4) Uani 1 1 d .
H25A H 0.2326 -0.3672 0.0152 0.093 Uiso 1 1 calc R
C26 C 0.2534(5) -0.2510(10) 0.0635(15) 0.074(4) Uani 1 1 d .
H26A H 0.2805 -0.2471 -0.0122 0.088 Uiso 1 1 calc R
C27 C 0.2727(4) -0.1078(9) 0.1454(19) 0.075(4) Uani 1 1 d .
H27A H 0.3000 -0.1023 0.0708 0.090 Uiso 1 1 calc R
C28 C 0.2611(6) -0.0430(9) 0.2391(19) 0.081(4) Uani 1 1 d .
H28A H 0.2812 0.0066 0.2292 0.098 Uiso 1 1 calc R
C29 C 0.2216(5) -0.0480(8) 0.3459(17) 0.074(4) Uani 1 1 d .
H29A H 0.2153 -0.0023 0.4100 0.089 Uiso 1 1 calc R
C30 C 0.1913(4) -0.1157(8) 0.3624(15) 0.058(3) Uani 1 1 d .
H30A H 0.1632 -0.1163 0.4353 0.069 Uiso 1 1 calc R
C31 C 0.2005(4) -0.1879(8) 0.2722(12) 0.052(3) Uani 1 1 d .
C32 C 0.2438(4) -0.1827(8) 0.1600(16) 0.058(3) Uani 1 1 d .
O1 O -0.1053(3) 0.2036(4) 0.2009(8) 0.0545(19) Uani 1 1 d .
O2 O 0.0609(3) -0.3018(6) 0.2123(9) 0.087(3) Uani 1 1 d .
O3 O -0.0057(14) 0.072(2) 0.695(2) 0.43(3) Uani 0.80 1 d P
H3C H -0.0091 0.0881 0.6019 0.522 Uiso 0.80 1 d PR
H3D H 0.0166 0.0975 0.7562 0.522 Uiso 0.80 1 d PR

loop_
_atom_site_aniso_label
_atom_site_aniso_U_11
_atom_site_aniso_U_22
_atom_site_aniso_U_33
_atom_site_aniso_U_23
_atom_site_aniso_U_13
_atom_site_aniso_U_12
Zn 0.0572(6) 0.0477(6) 0.0464(7) 0.0062(7) 0.0004(8) -0.0002(5)
Br1 0.1174(11) 0.0844(9) 0.0720(9) -0.0112(8) -0.0327(9) 0.0206(8)
Br2 0.0697(7) 0.0821(8) 0.0641(7) 0.0103(9) 0.0108(7) -0.0215(6)
N1 0.047(5) 0.040(5) 0.048(5) 0.005(4) -0.015(4) -0.002(4)
N2 0.060(6) 0.062(6) 0.031(5) 0.009(5) 0.002(4) -0.007(5)
N3 0.080(7) 0.060(7) 0.040(6) 0.000(5) 0.001(5) -0.033(5)
N4 0.048(6) 0.056(6) 0.051(6) 0.004(5) -0.006(4) 0.002(4)
N5 0.055(6) 0.067(6) 0.032(5) -0.004(5) -0.006(4) -0.003(5)
N6 0.069(7) 0.086(7) 0.022(5) 0.001(5) 0.002(5) -0.004(5)
C1 0.037(6) 0.057(7) 0.030(6) 0.013(5) -0.011(4) 0.006(5)
C2 0.039(6) 0.044(6) 0.039(6) -0.006(5) 0.009(5) -0.007(5)
C3 0.053(7) 0.059(7) 0.043(7) 0.007(5) -0.005(6) -0.011(6)
C4 0.061(8) 0.077(9) 0.054(8) 0.014(7) -0.021(6) -0.006(7)
C5 0.057(7) 0.060(7) 0.054(7) 0.006(6) -0.017(6) -0.020(5)
C6 0.052(6) 0.045(6) 0.041(7) 0.000(6) 0.002(6) 0.006(5)
C7 0.070(8) 0.047(7) 0.035(6) -0.005(5) -0.003(5) -0.004(6)
C8 0.079(8) 0.046(7) 0.054(7) 0.012(6) 0.005(6) 0.016(6)
C9 0.125(11) 0.051(8) 0.064(9) 0.000(8) 0.000(9) 0.029(7)
C10 0.166(15) 0.054(8) 0.063(11) 0.006(7) 0.003(11) -0.017(9)
C11 0.126(14) 0.106(13) 0.114(16) -0.040(12) 0.046(13) -0.069(11)
C12 0.074(12) 0.138(19) 0.15(2) -0.084(16) 0.020(12) -0.029(13)
C13 0.119(16) 0.067(10) 0.141(16) -0.050(12) -0.030(13) -0.027(9)
C14 0.054(8) 0.061(8) 0.071(9) -0.021(7) -0.016(7) -0.012(7)
C15 0.075(9) 0.036(6) 0.038(7) -0.016(5) 0.001(6) -0.020(6)
C16 0.099(10) 0.049(7) 0.055(8) -0.016(6) 0.009(7) -0.022(7)
C17 0.053(7) 0.045(7) 0.044(6) 0.001(5) -0.003(5) -0.010(5)
C18 0.050(7) 0.057(7) 0.031(6) -0.001(5) 0.003(5) -0.009(5)
C19 0.059(8) 0.087(9) 0.061(8) -0.018(8) 0.003(7) -0.003(6)
C20 0.071(10) 0.119(11) 0.079(11) -0.055(10) -0.016(8) -0.014(8)
C21 0.053(7) 0.105(10) 0.070(9) -0.035(8) -0.013(7) 0.009(7)
C22 0.065(8) 0.079(9) 0.046(8) -0.019(7) -0.005(7) 0.010(6)
C23 0.062(7) 0.059(8) 0.036(6) 0.003(6) -0.002(5) 0.007(6)
C24 0.072(8) 0.060(7) 0.054(8) -0.001(6) 0.009(6) 0.005(6)
C25 0.077(9) 0.097(11) 0.059(9) -0.016(7) -0.007(7) 0.038(8)
C26 0.046(7) 0.122(12) 0.053(8) 0.008(8) 0.018(6) 0.009(8)
C27 0.045(6) 0.100(10) 0.081(9) 0.037(12) -0.008(8) -0.004(7)
C28 0.065(9) 0.079(11) 0.100(12) 0.025(9) -0.025(9) -0.009(7)
C29 0.053(8) 0.092(11) 0.077(10) -0.005(9) -0.021(8) 0.006(7)
C30 0.043(7) 0.069(8) 0.062(8) 0.004(7) -0.008(6) 0.002(6)
C31 0.047(7) 0.078(9) 0.032(6) 0.003(6) -0.013(5) 0.012(6)
C32 0.041(6) 0.081(8) 0.051(7) 0.014(8) -0.005(6) 0.013(6)
O1 0.076(5) 0.057(5) 0.031(4) 0.001(3) 0.000(3) -0.003(3)
O2 0.064(5) 0.161(9) 0.036(5) -0.017(5) -0.006(4) -0.021(5)
O3 0.62(6) 0.59(6) 0.089(18) 0.01(2) -0.04(2) -0.40(5)

loop_
_atom_type_symbol
_atom_type_description
_atom_type_scat_dispersion_real
_atom_type_scat_dispersion_imag
_atom_type_scat_source
C C 0.0033 0.0016 'International Tables Vol C Tables 4.2.6.8 and 6.1.1.4'
H H 0.0000 0.0000 'International Tables Vol C Tables 4.2.6.8 and 6.1.1.4'
N N 0.0061 0.0033 'International Tables Vol C Tables 4.2.6.8 and 6.1.1.4'
O O 0.0106 0.0060 'International Tables Vol C Tables 4.2.6.8 and 6.1.1.4'
Zn Zn 0.2839 1.4301 'International Tables Vol C Tables 4.2.6.8 and 6.1.1.4'
Br Br -0.2901 2.4595 'International Tables Vol C Tables 4.2.6.8 and 6.1.1.4'

loop_
_geom_angle_atom_site_label_1
_geom_angle_atom_site_label_2
_geom_angle_atom_site_label_3
_geom_angle
N4 Zn N1 102.0(3)
N4 Zn Br1 107.1(3)
N1 Zn Br1 109.3(2)
N4 Zn Br2 107.8(3)
N1 Zn Br2 104.4(2)
Br1 Zn Br2 124.05(8)
C1 N1 C5 118.3(9)
C1 N1 Zn 122.6(6)
C5 N1 Zn 119.1(7)
C6 N2 C2 125.8(9)
C6 N2 H2A 117.1
C2 N2 H2A 117.1
C6 N3 C7 120.8(9)
C6 N3 H3B 119.6
C7 N3 H3B 119.6
C17 N4 C21 118.1(9)
C17 N4 Zn 122.9(7)
C21 N4 Zn 119.0(7)
C22 N5 C18 122.3(9)
C22 N5 H5B 118.9
C18 N5 H5B 118.9
C22 N6 C23 121.9(9)
C22 N6 H6A 119.0
C23 N6 H6A 119.0
N1 C1 C2 124.3(9)
N1 C1 H1A 117.8
C2 C1 H1A 117.8
C1 C2 C3 117.6(9)
C1 C2 N2 119.7(9)
C3 C2 N2 122.7(9)
C4 C3 C2 116.9(10)
C4 C3 H3A 121.5
C2 C3 H3A 121.5
C5 C4 C3 122.0(10)
C5 C4 H4A 119.0
C3 C4 H4A 119.0
N1 C5 C4 120.8(10)
N1 C5 H5A 119.6
C4 C5 H5A 119.6
O1 C6 N3 124.3(10)
O1 C6 N2 121.7(10)
N3 C6 N2 114.0(10)
C8 C7 C15 120.7(11)
C8 C7 N3 119.9(11)
C15 C7 N3 119.4(10)
C9 C8 C7 123.4(12)
C9 C8 H8A 118.3
C7 C8 H8A 118.3
C8 C9 C10 118.8(12)
C8 C9 H9A 120.6
C10 C9 H9A 120.6
C9 C10 C16 119.9(12)
C9 C10 H10A 120.1
C16 C10 H10A 120.1
C16 C11 C12 116.5(17)
C16 C11 H11A 121.8
C12 C11 H11A 121.8
C13 C12 C11 121.5(17)
C13 C12 H12A 119.3
C11 C12 H12A 119.3
C14 C13 C12 122.1(18)
C14 C13 H13A 118.9
C12 C13 H13A 118.9
C13 C14 C15 121.0(14)
C13 C14 H14A 119.5
C15 C14 H14A 119.5
C7 C15 C14 123.2(11)
C7 C15 C16 118.9(11)
C14 C15 C16 117.8(11)
C11 C16 C15 121.0(14)
C11 C16 C10 120.6(15)
C15 C16 C10 118.3(12)
N4 C17 C18 124.8(10)
N4 C17 H17A 117.6
C18 C17 H17A 117.6
C17 C18 C19 117.5(10)
C17 C18 N5 118.6(9)
C19 C18 N5 123.8(10)
C20 C19 C18 117.6(11)
C20 C19 H19A 121.2
C18 C19 H19A 121.2
C19 C20 C21 123.1(11)
C19 C20 H20A 118.5
C21 C20 H20A 118.5
N4 C21 C20 118.9(11)
N4 C21 H21A 120.5
C20 C21 H21A 120.5
O2 C22 N5 125.4(11)
O2 C22 N6 121.8(11)
N5 C22 N6 112.6(10)
C24 C23 C31 121.7(11)
C24 C23 N6 120.5(10)
C31 C23 N6 117.8(10)
C23 C24 C25 119.5(11)
C23 C24 H24A 120.2
C25 C24 H24A 120.2
C26 C25 C24 120.5(12)
C26 C25 H25A 119.7
C24 C25 H25A 119.7
C25 C26 C32 121.1(11)
C25 C26 H26A 119.4
C32 C26 H26A 119.4
C28 C27 C32 120.1(13)
C28 C27 H27A 120.0
C32 C27 H27A 120.0
C29 C28 C27 121.7(13)
C29 C28 H28A 119.1
C27 C28 H28A 119.1
C30 C29 C28 121.5(14)
C30 C29 H29A 119.3
C28 C29 H29A 119.3
C29 C30 C31 121.6(12)
C29 C30 H30A 119.2
C31 C30 H30A 119.2
C23 C31 C30 125.5(11)
C23 C31 C32 117.8(11)
C30 C31 C32 116.6(11)
C27 C32 C26 122.2(13)
C27 C32 C31 118.5(13)
C26 C32 C31 119.2(11)
H3C O3 H3D 120.0

loop_
_geom_bond_atom_site_label_1
_geom_bond_atom_site_label_2
_geom_bond_distance
Zn N4 2.038(8)
Zn N1 2.056(8)
Zn Br1 2.325(2)
Zn Br2 2.3361(16)
N1 C1 1.298(11)
N1 C5 1.317(12)
N2 C6 1.367(12)
N2 C2 1.406(11)
N2 H2A 0.8600
N3 C6 1.307(12)
N3 C7 1.431(13)
N3 H3B 0.8600
N4 C17 1.323(12)
N4 C21 1.337(13)
N5 C22 1.327(14)
N5 C18 1.393(13)
N5 H5B 0.8600
N6 C22 1.363(13)
N6 C23 1.423(13)
N6 H6A 0.8600
C1 C2 1.359(12)
C1 H1A 0.9300
C2 C3 1.375(13)
C3 C4 1.353(14)
C3 H3A 0.9300
C4 C5 1.342(14)
C4 H4A 0.9300
C5 H5A 0.9300
C6 O1 1.226(12)
C7 C8 1.345(14)
C7 C15 1.374(14)
C8 C9 1.343(16)
C8 H8A 0.9300
C9 C10 1.384(17)
C9 H9A 0.9300
C10 C16 1.428(16)
C10 H10A 0.9300
C11 C16 1.362(18)
C11 C12 1.41(2)
C11 H11A 0.9300
C12 C13 1.33(2)
C12 H12A 0.9300
C13 C14 1.292(18)
C13 H13A 0.9300
C14 C15 1.389(15)
C14 H14A 0.9300
C15 C16 1.411(15)
C17 C18 1.362(13)
C17 H17A 0.9300
C18 C19 1.365(14)
C19 C20 1.353(15)
C19 H19A 0.9300
C20 C21 1.367(16)
C20 H20A 0.9300
C21 H21A 0.9300
C22 O2 1.209(13)
C23 C24 1.355(14)
C23 C31 1.386(15)
C24 C25 1.417(15)
C24 H24A 0.9300
C25 C26 1.328(17)
C25 H25A 0.9300
C26 C32 1.396(17)
C26 H26A 0.9300
C27 C28 1.346(18)
C27 C32 1.386(15)
C27 H27A 0.9300
C28 C29 1.335(17)
C28 H28A 0.9300
C29 C30 1.309(15)
C29 H29A 0.9300
C30 C31 1.411(15)
C30 H30A 0.9300
C31 C32 1.432(15)
O3 H3C 0.8600
O3 H3D 0.8600

loop_
_geom_hbond_atom_site_label_D
_geom_hbond_atom_site_label_H
_geom_hbond_atom_site_label_A
_geom_hbond_distance_DH
_geom_hbond_distance_HA
_geom_hbond_distance_DA
_geom_hbond_angle_DHA
_geom_hbond_site_symmetry_A
N3 H3B O2 0.86 1.94 2.797(13) 176.5 2
N5 H5B O1 0.86 2.11 2.920(10) 155.7 2
N6 H6A O1 0.86 2.19 2.955(11) 147.6 2

loop_
_geom_torsion_atom_site_label_1
_geom_torsion_atom_site_label_2
_geom_torsion_atom_site_label_3
_geom_torsion_atom_site_label_4
_geom_torsion
N4 Zn N1 C1 -102.3(8)
Br1 Zn N1 C1 10.8(8)
Br2 Zn N1 C1 145.4(7)
N4 Zn N1 C5 76.6(8)
Br1 Zn N1 C5 -170.3(7)
Br2 Zn N1 C5 -35.6(8)
N1 Zn N4 C17 91.3(8)
Br1 Zn N4 C17 -23.5(8)
Br2 Zn N4 C17 -159.1(7)
N1 Zn N4 C21 -86.5(9)
Br1 Zn N4 C21 158.7(8)
Br2 Zn N4 C21 23.1(9)
C5 N1 C1 C2 0.0(14)
Zn N1 C1 C2 179.0(7)
N1 C1 C2 C3 1.6(14)
N1 C1 C2 N2 179.8(9)
C6 N2 C2 C1 151.1(9)
C6 N2 C2 C3 -30.7(14)
C1 C2 C3 C4 -1.4(14)
N2 C2 C3 C4 -179.6(9)
C2 C3 C4 C5 -0.2(17)
C1 N1 C5 C4 -1.7(15)
Zn N1 C5 C4 179.3(8)
C3 C4 C5 N1 1.8(18)
C7 N3 C6 O1 3.7(16)
C7 N3 C6 N2 -177.0(9)
C2 N2 C6 O1 -7.9(15)
C2 N2 C6 N3 172.8(9)
C6 N3 C7 C8 65.0(14)
C6 N3 C7 C15 -115.7(11)
C15 C7 C8 C9 3.3(17)
N3 C7 C8 C9 -177.4(11)
C7 C8 C9 C10 -0.7(18)
C8 C9 C10 C16 -2.3(18)
C16 C11 C12 C13 4(2)
C11 C12 C13 C14 -4(3)
C12 C13 C14 C15 2(2)
C8 C7 C15 C14 -178.2(10)
N3 C7 C15 C14 2.5(15)
C8 C7 C15 C16 -2.7(15)
N3 C7 C15 C16 178.0(9)
C13 C14 C15 C7 176.2(12)
C13 C14 C15 C16 0.6(17)
C12 C11 C16 C15 -1(2)
C12 C11 C16 C10 -177.4(13)
C7 C15 C16 C11 -176.5(11)
C14 C15 C16 C11 -0.7(16)
C7 C15 C16 C10 -0.3(14)
C14 C15 C16 C10 175.5(10)
C9 C10 C16 C11 179.0(12)
C9 C10 C16 C15 2.8(17)
C21 N4 C17 C18 1.2(15)
Zn N4 C17 C18 -176.6(8)
N4 C17 C18 C19 -0.7(16)
N4 C17 C18 N5 -178.1(9)
C22 N5 C18 C17 -152.6(10)
C22 N5 C18 C19 30.2(16)
C17 C18 C19 C20 0.5(17)
N5 C18 C19 C20 177.7(11)
C18 C19 C20 C21 -1(2)
C17 N4 C21 C20 -1.4(17)
Zn N4 C21 C20 176.5(10)
C19 C20 C21 N4 1(2)
C18 N5 C22 O2 -0.2(19)
C18 N5 C22 N6 175.9(9)
C23 N6 C22 O2 8.4(18)
C23 N6 C22 N5 -167.9(10)
C22 N6 C23 C24 -57.7(14)
C22 N6 C23 C31 121.6(11)
C31 C23 C24 C25 -1.8(16)
N6 C23 C24 C25 177.5(9)
C23 C24 C25 C26 -0.6(17)
C24 C25 C26 C32 2.7(19)
C32 C27 C28 C29 -1(2)
C27 C28 C29 C30 -1(2)
C28 C29 C30 C31 2.5(18)
C24 C23 C31 C30 179.5(10)
N6 C23 C31 C30 0.1(15)
C24 C23 C31 C32 2.0(15)
N6 C23 C31 C32 -177.4(9)
C29 C30 C31 C23 -178.7(11)
C29 C30 C31 C32 -1.1(15)
C28 C27 C32 C26 178.5(11)
C28 C27 C32 C31 2.3(17)
C25 C26 C32 C27 -178.7(12)
C25 C26 C32 C31 -2.5(18)
C23 C31 C32 C27 176.5(10)
C30 C31 C32 C27 -1.2(15)
C23 C31 C32 C26 0.2(15)
C30 C31 C32 C26 -177.6(10)
